data_2213261
loop_
_publ_author_name
'Yue Meng'
'Wei-Xiao Hu'
'Feng Xu'

_publ_section_title
;
 Methyl (2<i>E</i>)-2-(4-chlorobenzylidene)hydrazinecarboxylate
;
_journal_coeditor_code CV2221
_journal_issue 5
_journal_name_full 'Acta Crystallographica Section E'
_journal_page_first o2395
_journal_page_last o2396
_journal_paper_doi 10.1107/S1600536807015814
_journal_volume 63
_journal_year 2007
_chemical_formula_iupac 'C9 H9 Cl N2 O2'
_chemical_formula_moiety 'C9 H9 Cl N2 O2'
_chemical_formula_sum 'C9 H9 Cl N2 O2'
_chemical_formula_weight 212.63
_chemical_name_systematic
;
Methyl (2E)-2-(4-chlorobenzylidene)hydrazinecarboxylate
;
_space_group_IT_number 14
_symmetry_cell_setting monoclinic
_symmetry_space_group_name_Hall '-P 2ybc'
_symmetry_space_group_name_H-M 'P 1 21/c 1'
_atom_sites_solution_hydrogens geom
_atom_sites_solution_primary direct
_atom_sites_solution_secondary difmap
_audit_creation_method SHELXL97
_cell_angle_alpha 90.00
_cell_angle_beta 94.800(2)
_cell_angle_gamma 90.00
_cell_formula_units_Z 8
_cell_length_a 13.492(2)
_cell_length_b 9.5342(14)
_cell_length_c 15.527(2)
_cell_measurement_reflns_used 3859
_cell_measurement_temperature 296(2)
_cell_measurement_theta_max 26.918
_cell_measurement_theta_min 2.633
_cell_volume 1990.3(5)
_computing_cell_refinement 'SAINT (Bruker, 2005)'
_computing_data_collection 'SMART (Bruker, 2005)'
_computing_data_reduction SAINT
_computing_molecular_graphics 'SHELXTL (Bruker, 2005)'
_computing_publication_material SHELXTL
_computing_structure_refinement 'SHELXL97 (Sheldrick, 1997)'
_computing_structure_solution 'SHELXS97 (Sheldrick, 1997)'
_diffrn_ambient_temperature 296(2)
_diffrn_measured_fraction_theta_full 0.998
_diffrn_measured_fraction_theta_max 0.998
_diffrn_measurement_device_type 'Bruker SMART APEXII CCD area-detector'
_diffrn_measurement_method '\f and \w'
_diffrn_radiation_monochromator graphite
_diffrn_radiation_source 'fine-focus sealed tube'
_diffrn_radiation_type MoK\a
_diffrn_radiation_wavelength 0.71073
_diffrn_reflns_av_R_equivalents 0.0253
_diffrn_reflns_av_sigmaI/netI 0.0276
_diffrn_reflns_limit_h_max 16
_diffrn_reflns_limit_h_min -17
_diffrn_reflns_limit_k_max 12
_diffrn_reflns_limit_k_min -10
_diffrn_reflns_limit_l_max 19
_diffrn_reflns_limit_l_min -17
_diffrn_reflns_number 12107
_diffrn_reflns_theta_full 26.99
_diffrn_reflns_theta_max 26.99
_diffrn_reflns_theta_min 1.51
_diffrn_standards_decay_% 0
_diffrn_standards_interval_count 0
_diffrn_standards_number 0
_exptl_absorpt_coefficient_mu 0.358
_exptl_absorpt_correction_T_max 0.9551
_exptl_absorpt_correction_T_min 0.9001
_exptl_absorpt_correction_type multi-scan
_exptl_absorpt_process_details '(SADABS; Sheldrick, 1996)'
_exptl_crystal_colour colourless
_exptl_crystal_density_diffrn 1.419
_exptl_crystal_density_method 'not measured'
_exptl_crystal_description prism
_exptl_crystal_F_000 880
_exptl_crystal_size_max 0.30
_exptl_crystal_size_mid 0.20
_exptl_crystal_size_min 0.10
_refine_diff_density_max 0.266
_refine_diff_density_min -0.178
_refine_ls_extinction_coef 0.0162(17)
_refine_ls_extinction_expression Fc^*^=kFc[1+0.001xFc^2^\l^3^/sin(2\q)]^-1/4^
_refine_ls_extinction_method 'SHELXL97 (Sheldrick, 1997)'
_refine_ls_goodness_of_fit_ref 1.086
_refine_ls_hydrogen_treatment mixed
_refine_ls_matrix_type full
_refine_ls_number_parameters 264
_refine_ls_number_reflns 4322
_refine_ls_number_restraints 2
_refine_ls_restrained_S_all 1.085
_refine_ls_R_factor_all 0.0538
_refine_ls_R_factor_gt 0.0369
_refine_ls_shift/su_max 0.001
_refine_ls_shift/su_mean 0.000
_refine_ls_structure_factor_coef Fsqd
_refine_ls_weighting_details 'calc w = 1/[\s^2^(Fo^2^)+(0.0705P)^2^+0.0746P] where P=(Fo^2^+2Fc^2^)/3'
_refine_ls_weighting_scheme calc
_refine_ls_wR_factor_gt 0.1077
_refine_ls_wR_factor_ref 0.1257
_reflns_number_gt 3235
_reflns_number_total 4322
_reflns_threshold_expression I>2\s(I)
_cod_data_source_file cv2221.cif
_cod_data_source_block I
_cod_original_cell_volume 1990.4(5)
_cod_original_sg_symbol_H-M 'P 21/c'
_cod_database_code 2213261
_cod_database_fobs_code 2213261

loop_
_symmetry_equiv_pos_as_xyz
'x, y, z'
'-x, y+1/2, -z+1/2'
'-x, -y, -z'
'x, -y-1/2, z-1/2'

loop_
_atom_site_type_symbol
_atom_site_label
_atom_site_fract_x
_atom_site_fract_y
_atom_site_fract_z
_atom_site_U_iso_or_equiv
_atom_site_adp_type
_atom_site_calc_flag
_atom_site_refinement_flags
_atom_site_occupancy
Cl Cl1 0.46378(4) 0.35823(7) 0.19394(4) 0.0804(2) Uani d . 1
O O1 1.13708(8) -0.02034(12) 0.43763(7) 0.0520(3) Uani d . 1
O O2 1.05815(9) -0.07399(13) 0.30750(7) 0.0549(3) Uani d . 1
N N1 0.91822(9) 0.12394(14) 0.34158(8) 0.0443(3) Uani d . 1
N N2 1.00549(10) 0.10212(14) 0.39238(9) 0.0481(3) Uani d D 1
H H2X 1.0159(13) 0.1470(18) 0.4404(10) 0.058(5) Uiso d D 1
C C1 0.72513(13) 0.38872(17) 0.33165(12) 0.0524(4) Uani d . 1
H H1 0.7584 0.4547 0.3674 0.063 Uiso calc R 1
C C2 0.63151(13) 0.41939(19) 0.29352(13) 0.0565(4) Uani d . 1
H H2 0.6019 0.5053 0.3035 0.068 Uiso calc R 1
C C3 0.58255(12) 0.32156(19) 0.24061(12) 0.0520(4) Uani d . 1
C C4 0.62617(13) 0.19513(19) 0.22407(12) 0.0559(4) Uani d . 1
H H4 0.5931 0.1305 0.1872 0.067 Uiso calc R 1
C C5 0.71968(13) 0.16517(17) 0.26280(12) 0.0514(4) Uani d . 1
H H5 0.7491 0.0794 0.2521 0.062 Uiso calc R 1
C C6 0.77031(11) 0.26100(16) 0.31744(10) 0.0426(4) Uani d . 1
C C7 0.86850(12) 0.23067(16) 0.36151(11) 0.0454(4) Uani d . 1
H H7 0.8948 0.2906 0.4048 0.054 Uiso calc R 1
C C8 1.06589(11) -0.00442(17) 0.37307(10) 0.0429(4) Uani d . 1
C C9 1.20953(14) -0.1277(2) 0.42485(13) 0.0628(5) Uani d . 1
H H9A 1.1769 -0.2171 0.4189 0.094 Uiso calc R 1
H H9B 1.2581 -0.1299 0.4737 0.094 Uiso calc R 1
H H9C 1.2418 -0.1076 0.3734 0.094 Uiso calc R 1
Cl Cl2 0.45724(4) 0.79068(7) 0.52155(4) 0.0865(2) Uani d . 1
O O3 1.12939(9) 0.31423(12) 0.65130(8) 0.0571(3) Uani d . 1
O O4 1.01265(9) 0.27845(13) 0.54046(8) 0.0567(3) Uani d . 1
N N3 0.90320(10) 0.48677(14) 0.60707(9) 0.0480(3) Uani d . 1
N N4 0.99583(11) 0.44717(15) 0.64190(10) 0.0503(4) Uani d D 1
H H4X 1.0206(14) 0.4798(19) 0.6894(10) 0.057(5) Uiso d D 1
C C11 0.72745(14) 0.76272(19) 0.64426(12) 0.0564(4) Uani d . 1
H H11 0.7661 0.8143 0.6854 0.068 Uiso calc R 1
C C12 0.63339(15) 0.8103(2) 0.61582(14) 0.0622(5) Uani d . 1
H H12 0.6089 0.8930 0.6377 0.075 Uiso calc R 1
C C13 0.57685(13) 0.7345(2) 0.55520(13) 0.0583(5) Uani d . 1
C C14 0.61224(14) 0.6125(2) 0.52148(13) 0.0630(5) Uani d . 1
H H14 0.5735 0.5626 0.4796 0.076 Uiso calc R 1
C C15 0.70579(14) 0.56487(19) 0.55050(13) 0.0580(5) Uani d . 1
H H15 0.7296 0.4819 0.5284 0.070 Uiso calc R 1
C C16 0.76500(12) 0.63951(16) 0.61244(11) 0.0466(4) Uani d . 1
C C17 0.86463(12) 0.59072(17) 0.64324(11) 0.0484(4) Uani d . 1
H H17 0.8998 0.6358 0.6893 0.058 Uiso calc R 1
C C18 1.04217(12) 0.34018(16) 0.60540(11) 0.0449(4) Uani d . 1
C C19 1.18885(14) 0.2043(2) 0.61855(14) 0.0640(5) Uani d . 1
H H19A 1.1540 0.1167 0.6206 0.096 Uiso calc R 1
H H19B 1.2509 0.1980 0.6533 0.096 Uiso calc R 1
H H19C 1.2013 0.2249 0.5599 0.096 Uiso calc R 1

loop_
_atom_site_aniso_label
_atom_site_aniso_U_11
_atom_site_aniso_U_22
_atom_site_aniso_U_33
_atom_site_aniso_U_12
_atom_site_aniso_U_13
_atom_site_aniso_U_23
Cl1 0.0454(3) 0.1046(4) 0.0896(4) 0.0149(3) -0.0046(3) 0.0102(3)
O1 0.0438(6) 0.0616(7) 0.0488(7) 0.0083(5) -0.0064(5) -0.0032(5)
O2 0.0639(7) 0.0586(7) 0.0408(7) 0.0151(6) -0.0036(5) -0.0040(5)
N1 0.0417(7) 0.0483(7) 0.0419(7) 0.0023(6) -0.0027(6) 0.0027(6)
N2 0.0454(7) 0.0531(8) 0.0438(8) 0.0064(6) -0.0077(6) -0.0086(6)
C1 0.0549(10) 0.0456(9) 0.0559(11) 0.0007(7) 0.0004(8) -0.0056(7)
C2 0.0545(10) 0.0507(9) 0.0644(12) 0.0137(8) 0.0059(8) 0.0012(8)
C3 0.0398(9) 0.0627(10) 0.0538(10) 0.0032(7) 0.0048(7) 0.0099(8)
C4 0.0486(10) 0.0563(10) 0.0612(12) -0.0048(8) -0.0040(8) -0.0019(8)
C5 0.0497(9) 0.0444(9) 0.0591(11) 0.0038(7) -0.0005(8) -0.0048(8)
C6 0.0406(8) 0.0435(8) 0.0437(9) 0.0009(6) 0.0037(7) 0.0038(7)
C7 0.0463(9) 0.0446(8) 0.0443(9) -0.0013(7) -0.0015(7) -0.0015(7)
C8 0.0414(8) 0.0474(8) 0.0393(9) 0.0005(7) 0.0000(6) 0.0035(7)
C9 0.0468(10) 0.0707(12) 0.0695(13) 0.0152(8) -0.0032(9) 0.0031(10)
Cl2 0.0562(3) 0.1107(5) 0.0907(5) 0.0146(3) -0.0042(3) 0.0126(3)
O3 0.0487(7) 0.0599(7) 0.0598(8) 0.0006(5) -0.0131(6) -0.0079(6)
O4 0.0553(7) 0.0651(7) 0.0478(7) -0.0009(6) -0.0072(6) -0.0121(6)
N3 0.0500(8) 0.0492(8) 0.0436(8) -0.0030(6) -0.0034(6) 0.0024(6)
N4 0.0513(8) 0.0546(8) 0.0424(8) 0.0002(6) -0.0102(6) -0.0074(6)
C11 0.0602(11) 0.0556(10) 0.0523(11) -0.0037(8) -0.0021(8) -0.0030(8)
C12 0.0654(12) 0.0588(11) 0.0625(12) 0.0081(9) 0.0053(9) 0.0001(9)
C13 0.0484(10) 0.0694(12) 0.0564(11) 0.0002(8) 0.0013(8) 0.0117(9)
C14 0.0561(11) 0.0702(12) 0.0602(12) -0.0071(9) -0.0098(9) -0.0046(9)
C15 0.0598(11) 0.0542(10) 0.0586(11) -0.0002(8) -0.0039(9) -0.0051(8)
C16 0.0517(9) 0.0456(8) 0.0420(9) -0.0058(7) 0.0019(7) 0.0053(7)
C17 0.0535(9) 0.0489(9) 0.0418(9) -0.0069(7) -0.0013(7) 0.0022(7)
C18 0.0447(8) 0.0479(9) 0.0409(9) -0.0083(7) -0.0029(7) 0.0015(7)
C19 0.0530(10) 0.0638(11) 0.0741(14) 0.0030(9) -0.0010(9) -0.0003(10)

loop_
_atom_type_symbol
_atom_type_description
_atom_type_scat_dispersion_real
_atom_type_scat_dispersion_imag
_atom_type_scat_source
C C 0.0033 0.0016 'International Tables Vol C Tables 4.2.6.8 and 6.1.1.4'
H H 0.0000 0.0000 'International Tables Vol C Tables 4.2.6.8 and 6.1.1.4'
N N 0.0061 0.0033 'International Tables Vol C Tables 4.2.6.8 and 6.1.1.4'
O O 0.0106 0.0060 'International Tables Vol C Tables 4.2.6.8 and 6.1.1.4'
Cl Cl 0.1484 0.1585 'International Tables Vol C Tables 4.2.6.8 and 6.1.1.4'

loop_
_geom_angle_atom_site_label_1
_geom_angle_atom_site_label_2
_geom_angle_atom_site_label_3
_geom_angle
C8 O1 C9 115.49(13)
C7 N1 N2 115.14(13)
C8 N2 N1 119.27(13)
C8 N2 H2X 120.5(13)
N1 N2 H2X 119.4(13)
C2 C1 C6 121.06(16)
C2 C1 H1 119.5
C6 C1 H1 119.5
C3 C2 C1 119.28(16)
C3 C2 H2 120.4
C1 C2 H2 120.4
C2 C3 C4 120.97(16)
C2 C3 Cl1 119.52(14)
C4 C3 Cl1 119.51(14)
C3 C4 C5 119.31(16)
C3 C4 H4 120.3
C5 C4 H4 120.3
C4 C5 C6 121.01(16)
C4 C5 H5 119.5
C6 C5 H5 119.5
C5 C6 C1 118.35(15)
C5 C6 C7 122.30(14)
C1 C6 C7 119.34(15)
N1 C7 C6 121.21(14)
N1 C7 H7 119.4
C6 C7 H7 119.4
O2 C8 O1 124.98(15)
O2 C8 N2 125.91(15)
O1 C8 N2 109.11(13)
O1 C9 H9A 109.5
O1 C9 H9B 109.5
H9A C9 H9B 109.5
O1 C9 H9C 109.5
H9A C9 H9C 109.5
H9B C9 H9C 109.5
C18 O3 C19 115.80(13)
C17 N3 N4 115.67(13)
C18 N4 N3 118.84(14)
C18 N4 H4X 118.9(13)
N3 N4 H4X 121.6(13)
C12 C11 C16 121.10(17)
C12 C11 H11 119.5
C16 C11 H11 119.5
C13 C12 C11 119.33(18)
C13 C12 H12 120.3
C11 C12 H12 120.3
C12 C13 C14 121.12(17)
C12 C13 Cl2 119.63(16)
C14 C13 Cl2 119.24(15)
C13 C14 C15 119.33(18)
C13 C14 H14 120.3
C15 C14 H14 120.3
C14 C15 C16 120.87(17)
C14 C15 H15 119.6
C16 C15 H15 119.6
C11 C16 C15 118.24(16)
C11 C16 C17 120.37(15)
C15 C16 C17 121.39(16)
N3 C17 C16 120.12(15)
N3 C17 H17 119.9
C16 C17 H17 119.9
O4 C18 N4 126.10(15)
O4 C18 O3 124.45(15)
N4 C18 O3 109.42(13)
O3 C19 H19A 109.5
O3 C19 H19B 109.5
H19A C19 H19B 109.5
O3 C19 H19C 109.5
H19A C19 H19C 109.5
H19B C19 H19C 109.5

loop_
_geom_bond_atom_site_label_1
_geom_bond_atom_site_label_2
_geom_bond_distance
Cl1 C3 1.7381(17)
O1 C8 1.3377(18)
O1 C9 1.441(2)
O2 C8 1.2122(19)
N1 C7 1.271(2)
N1 N2 1.3772(18)
N2 C8 1.352(2)
N2 H2X 0.862(14)
C1 C2 1.381(2)
C1 C6 1.388(2)
C1 H1 0.9300
C2 C3 1.375(3)
C2 H2 0.9300
C3 C4 1.375(2)
C4 C5 1.381(2)
C4 H4 0.9300
C5 C6 1.387(2)
C5 H5 0.9300
C6 C7 1.468(2)
C7 H7 0.9300
C9 H9A 0.9599
C9 H9B 0.9599
C9 H9C 0.9599
Cl2 C13 1.7386(19)
O3 C18 1.3467(19)
O3 C19 1.438(2)
O4 C18 1.2060(19)
N3 C17 1.272(2)
N3 N4 1.3725(19)
N4 C18 1.346(2)
N4 H4X 0.843(14)
C11 C12 1.385(3)
C11 C16 1.387(2)
C11 H11 0.9300
C12 C13 1.368(3)
C12 H12 0.9300
C13 C14 1.378(3)
C14 C15 1.381(3)
C14 H14 0.9300
C15 C16 1.393(2)
C15 H15 0.9300
C16 C17 1.464(2)
C17 H17 0.9300
C19 H19A 0.9599
C19 H19B 0.9599
C19 H19C 0.9599

loop_
_geom_hbond_atom_site_label_D
_geom_hbond_atom_site_label_H
_geom_hbond_atom_site_label_A
_geom_hbond_site_symmetry_A
_geom_hbond_distance_DH
_geom_hbond_distance_HA
_geom_hbond_distance_DA
_geom_hbond_angle_DHA
N2 H2X O4 . 0.862(14) 1.999(15) 2.8434(19) 166.4(18)
N4 H4X O2 4_566 0.843(14) 2.067(15) 2.9016(18) 170.5(18)

loop_
_geom_torsion_atom_site_label_1
_geom_torsion_atom_site_label_2
_geom_torsion_atom_site_label_3
_geom_torsion_atom_site_label_4
_geom_torsion
C7 N1 N2 C8 -176.44(14)
C6 C1 C2 C3 -0.1(3)
C1 C2 C3 C4 -1.1(3)
C1 C2 C3 Cl1 178.86(14)
C2 C3 C4 C5 1.4(3)
Cl1 C3 C4 C5 -178.59(14)
C3 C4 C5 C6 -0.5(3)
C4 C5 C6 C1 -0.7(3)
C4 C5 C6 C7 178.21(16)
C2 C1 C6 C5 0.9(3)
C2 C1 C6 C7 -177.96(16)
N2 N1 C7 C6 -175.23(14)
C5 C6 C7 N1 10.8(2)
C1 C6 C7 N1 -170.35(16)
C9 O1 C8 O2 1.2(2)
C9 O1 C8 N2 -178.00(14)
N1 N2 C8 O2 10.6(3)
N1 N2 C8 O1 -170.20(13)
C17 N3 N4 C18 -178.30(15)
C16 C11 C12 C13 -0.2(3)
C11 C12 C13 C14 -0.6(3)
C11 C12 C13 Cl2 178.05(15)
C12 C13 C14 C15 1.1(3)
Cl2 C13 C14 C15 -177.58(15)
C13 C14 C15 C16 -0.8(3)
C12 C11 C16 C15 0.4(3)
C12 C11 C16 C17 180.00(16)
C14 C15 C16 C11 0.1(3)
C14 C15 C16 C17 -179.50(16)
N4 N3 C17 C16 -178.57(14)
C11 C16 C17 N3 -172.03(16)
C15 C16 C17 N3 7.6(2)
N3 N4 C18 O4 4.6(3)
N3 N4 C18 O3 -177.27(13)
C19 O3 C18 O4 -0.2(2)
C19 O3 C18 N4 -178.41(15)

loop_
_cod_related_entry_id
_cod_related_entry_database
_cod_related_entry_code
1 ChemSpider 5278922
